data_7129102
loop_
_publ_author_name
'Li, Rui-Li'
'Fang, Qing-Yun'
'Li, Mei-Yuan'
'Wang, Xiang-Shan'
'Zhao, Li-Ming'

_publ_section_title
;
 A rearrangement of saccharin-derived cyclic ketimines with
 3-chlorooxindoles leading to spiro-1,3-benzothiazine oxindoles.
;
_journal_issue 86
_journal_name_full 'Chemical communications (Cambridge, England)'
_journal_page_first 11322
_journal_page_last 11325
_journal_paper_doi 10.1039/d1cc04179g
_journal_volume 57
_journal_year 2021
_chemical_formula_moiety 'C21 H14 N2 O3 S, C3 H6 O'
_chemical_formula_sum 'C24 H20 N2 O4 S'
_chemical_formula_weight 432.48
_space_group_crystal_system monoclinic
_space_group_IT_number 14
_space_group_name_Hall '-P 2yn'
_space_group_name_H-M_alt 'P 1 21/n 1'
_atom_sites_solution_hydrogens geom
_atom_sites_solution_primary dual
_audit_creation_date 2021-05-11
_audit_creation_method
;
Olex2 1.3
(compiled 2020.11.12 svn.r5f609507 for OlexSys, GUI svn.r6272)
;
_audit_update_record
;
2021-07-24 deposited with the CCDC.	2021-10-05 downloaded from the CCDC.
;
_cell_angle_alpha 90
_cell_angle_beta 108.107(16)
_cell_angle_gamma 90
_cell_formula_units_Z 4
_cell_length_a 8.7954(13)
_cell_length_b 19.899(3)
_cell_length_c 13.0118(18)
_cell_measurement_reflns_used 1646
_cell_measurement_temperature 293(2)
_cell_measurement_theta_max 20.2920
_cell_measurement_theta_min 2.6280
_cell_volume 2164.5(6)
_computing_cell_refinement 'CrysAlisPro 1.171.38.46 (Rigaku OD, 2015)'
_computing_data_collection 'CrysAlisPro 1.171.38.46 (Rigaku OD, 2015)'
_computing_data_reduction 'CrysAlisPro 1.171.38.46 (Rigaku OD, 2015)'
_computing_molecular_graphics 'Olex2 1.3 (Dolomanov et al., 2009)'
_computing_publication_material 'Olex2 1.3 (Dolomanov et al., 2009)'
_computing_structure_refinement 'SHELXL 2017/1 (Sheldrick, 2015)'
_computing_structure_solution 'SHELXT 2014/5 (Sheldrick, 2014)'
_diffrn_ambient_temperature 293(2)
_diffrn_detector 'CCD plate'
_diffrn_detector_area_resol_mean 8.0606
_diffrn_detector_type Eos
_diffrn_measured_fraction_theta_full 0.999
_diffrn_measured_fraction_theta_max 0.999
_diffrn_measurement_details
;
List of Runs (angles in degrees, time in seconds):

  # Type    Start    End  Width  t~exp~   \w     \q     \k     \f   Frames
#--------------------------------------------------------------------------
  1  \w    -30.00  31.00   1.00    2.50    --  -16.43  19.00 -30.00   61
  2  \w    -52.00  20.00   1.00    2.50    --   15.65 -57.00-150.00   72
  3  \w     -9.00  20.00   1.00    2.50    --  -16.43 -99.00-120.00   29
  4  \w    -24.00  23.00   1.00    2.50    --  -16.43 -99.00  90.00   47
  5  \w     45.00  70.00   1.00    2.50    --   15.65 178.00 -90.00   25
  6  \w     53.00  88.00   1.00    2.50    --   15.65 178.00 120.00   35
;
_diffrn_measurement_device 'four-circle diffractometer'
_diffrn_measurement_device_type 'Xcalibur, Eos, Gemini'
_diffrn_measurement_method '\w scans'
_diffrn_orient_matrix_type 'CrysAlisPro convention (1999,Acta A55,543-557)'
_diffrn_orient_matrix_UB_11 0.0044272000
_diffrn_orient_matrix_UB_12 0.0311363000
_diffrn_orient_matrix_UB_13 -0.0254168000
_diffrn_orient_matrix_UB_21 0.0022305000
_diffrn_orient_matrix_UB_22 0.0171717000
_diffrn_orient_matrix_UB_23 0.0482025000
_diffrn_orient_matrix_UB_31 0.0847458000
_diffrn_orient_matrix_UB_32 -0.0021074000
_diffrn_orient_matrix_UB_33 0.0178724000
_diffrn_radiation_monochromator graphite
_diffrn_radiation_probe x-ray
_diffrn_radiation_type 'Mo K\a'
_diffrn_radiation_wavelength 0.71073
_diffrn_reflns_av_R_equivalents 0.0598
_diffrn_reflns_av_unetI/netI 0.0940
_diffrn_reflns_Laue_measured_fraction_full 0.999
_diffrn_reflns_Laue_measured_fraction_max 0.999
_diffrn_reflns_limit_h_max 9
_diffrn_reflns_limit_h_min -10
_diffrn_reflns_limit_k_max 19
_diffrn_reflns_limit_k_min -23
_diffrn_reflns_limit_l_max 14
_diffrn_reflns_limit_l_min -15
_diffrn_reflns_number 10380
_diffrn_reflns_point_group_measured_fraction_full 0.999
_diffrn_reflns_point_group_measured_fraction_max 0.999
_diffrn_reflns_theta_full 24.494
_diffrn_reflns_theta_max 24.494
_diffrn_reflns_theta_min 1.939
_diffrn_source 'fine-focus sealed X-ray tube'
_diffrn_source_type 'Enhance (Mo) X-ray Source'
_exptl_absorpt_coefficient_mu 0.183
_exptl_absorpt_correction_T_max 1.00000
_exptl_absorpt_correction_T_min 0.84150
_exptl_absorpt_correction_type multi-scan
_exptl_absorpt_process_details
;
CrysAlisPro 1.171.38.46 (Rigaku Oxford Diffraction, 2015)
Empirical absorption correction using spherical harmonics,
 implemented in SCALE3 ABSPACK scaling algorithm.
;
_exptl_crystal_colour 'clear light colourless'
_exptl_crystal_colour_lustre clear
_exptl_crystal_colour_modifier light
_exptl_crystal_colour_primary colourless
_exptl_crystal_density_diffrn 1.327
_exptl_crystal_description block
_exptl_crystal_F_000 904
_exptl_crystal_size_max 0.2
_exptl_crystal_size_mid 0.18
_exptl_crystal_size_min 0.15
_refine_diff_density_max 0.473
_refine_diff_density_min -0.316
_refine_diff_density_rms 0.051
_refine_ls_extinction_method none
_refine_ls_goodness_of_fit_ref 1.027
_refine_ls_hydrogen_treatment constr
_refine_ls_matrix_type full
_refine_ls_number_parameters 282
_refine_ls_number_reflns 3596
_refine_ls_number_restraints 0
_refine_ls_restrained_S_all 1.027
_refine_ls_R_factor_all 0.1297
_refine_ls_R_factor_gt 0.0675
_refine_ls_shift/su_max 0.000
_refine_ls_shift/su_mean 0.000
_refine_ls_structure_factor_coef Fsqd
_refine_ls_weighting_details 'w=1/[\s^2^(Fo^2^)+(0.0459P)^2^+0.7424P] where P=(Fo^2^+2Fc^2^)/3'
_refine_ls_weighting_scheme calc
_refine_ls_wR_factor_gt 0.1257
_refine_ls_wR_factor_ref 0.1544
_reflns_Friedel_coverage 0.000
_reflns_number_gt 2098
_reflns_number_total 3596
_reflns_threshold_expression 'I > 2\s(I)'
_cod_data_source_file d1cc04179g2.cif
_cod_data_source_block exp_9468
_cod_depositor_comments 'Adding full bibliography for 7129102.cif.'
_cod_database_code 7129102
_shelx_shelxl_version_number 2017/1
_shelx_space_group_comment
;
The symmetry employed for this shelxl refinement is uniquely defined
by the following loop, which should always be used as a source of
symmetry information in preference to the above space-group names.
They are only intended as comments.
;
_shelx_estimated_absorpt_t_max 0.973
_shelx_estimated_absorpt_t_min 0.964
_reflns_odcompleteness_completeness 99.82
_reflns_odcompleteness_iscentric 1
_reflns_odcompleteness_theta 26.32
_olex2_refinement_description
;
1. Fixed Uiso
 At 1.2 times of:
  All C(H) groups, All N(H) groups
 At 1.5 times of:
  All C(H,H,H) groups
2.a Aromatic/amide H refined with riding coordinates:
 N1(H1), C13(H13), C21(H21), C10(H10), C20(H20), C17(H17), C11(H11), C12(H12),
 C18(H18), C19(H19), C3(H3), C6(H6), C4(H4), C5(H5)
2.b Idealised Me refined as rotating group:
 C22(H22A,H22B,H22C), C24(H24A,H24B,H24C)
;
_olex2_submission_special_instructions 'No special instructions were received'
_oxdiff_exptl_absorpt_empirical_details
;
Empirical correction (ABSPACK) includes:
- Absorption correction using spherical harmonics
- Frame scaling
;
_oxdiff_exptl_absorpt_empirical_full_max 1.261
_oxdiff_exptl_absorpt_empirical_full_min 0.787

loop_
_space_group_symop_operation_xyz
'x, y, z'
'-x+1/2, y+1/2, -z+1/2'
'-x, -y, -z'
'x-1/2, -y-1/2, z-1/2'

loop_
_atom_site_label
_atom_site_type_symbol
_atom_site_fract_x
_atom_site_fract_y
_atom_site_fract_z
_atom_site_U_iso_or_equiv
_atom_site_adp_type
_atom_site_occupancy
_atom_site_site_symmetry_order
_atom_site_calc_flag
_atom_site_refinement_flags_posn
_atom_site_refinement_flags_adp
_atom_site_refinement_flags_occupancy
_atom_site_disorder_assembly
_atom_site_disorder_group
S1 S 0.73635(11) 0.54944(6) 0.86252(8) 0.0491(3) Uani 1 1 d . . . . .
N2 N 0.5378(3) 0.65148(16) 0.8742(2) 0.0393(8) Uani 1 1 d . . . . .
O1 O 0.6634(3) 0.67539(17) 0.6875(2) 0.0640(9) Uani 1 1 d . . . . .
O2 O 0.7757(3) 0.51045(15) 0.7815(2) 0.0689(9) Uani 1 1 d . . . . .
O3 O 0.7129(3) 0.51565(16) 0.9534(2) 0.0701(9) Uani 1 1 d . . . . .
C15 C 0.6584(4) 0.68432(19) 0.9365(3) 0.0362(9) Uani 1 1 d . . . . .
C14 C 0.8283(4) 0.6733(2) 0.9427(3) 0.0368(9) Uani 1 1 d . . . . .
N1 N 0.4740(4) 0.5942(2) 0.6123(2) 0.0647(11) Uani 1 1 d . . . . .
H1 H 0.469064 0.598107 0.545558 0.078 Uiso 1 1 calc R U . . .
C16 C 0.6197(4) 0.7375(2) 1.0036(3) 0.0400(10) Uani 1 1 d . . . . .
C1 C 0.5592(4) 0.6002(2) 0.8011(3) 0.0396(10) Uani 1 1 d . . . . .
C9 C 0.8778(4) 0.6134(2) 0.9087(3) 0.0396(10) Uani 1 1 d . . . . .
C13 C 0.9426(4) 0.7236(2) 0.9772(3) 0.0466(11) Uani 1 1 d . . . . .
H13 H 0.913690 0.764657 0.999726 0.056 Uiso 1 1 calc R U . . .
C21 C 0.4825(4) 0.7765(2) 0.9629(3) 0.0461(10) Uani 1 1 d . . . . .
H21 H 0.417335 0.769783 0.892223 0.055 Uiso 1 1 calc R U . . .
C8 C 0.5768(5) 0.6296(2) 0.6942(3) 0.0495(11) Uani 1 1 d . . . . .
C2 C 0.4202(4) 0.5527(2) 0.7601(3) 0.0475(11) Uani 1 1 d . . . . .
C10 C 1.0333(4) 0.6021(2) 0.9098(3) 0.0493(11) Uani 1 1 d . . . . .
H10 H 1.062840 0.561267 0.887057 0.059 Uiso 1 1 calc R U . . .
C20 C 0.4417(5) 0.8248(2) 1.0253(3) 0.0539(11) Uani 1 1 d . . . . .
H20 H 0.350089 0.850570 0.996519 0.065 Uiso 1 1 calc R U . . .
C17 C 0.7125(5) 0.7484(2) 1.1098(3) 0.0540(12) Uani 1 1 d . . . . .
H17 H 0.804494 0.723034 1.139420 0.065 Uiso 1 1 calc R U . . .
C11 C 1.1445(5) 0.6534(3) 0.9458(3) 0.0555(13) Uani 1 1 d . . . . .
H11 H 1.249941 0.647046 0.947457 0.067 Uiso 1 1 calc R U . . .
C7 C 0.3774(5) 0.5509(2) 0.6491(4) 0.0583(12) Uani 1 1 d . . . . .
C12 C 1.0988(5) 0.7132(3) 0.9786(3) 0.0575(12) Uani 1 1 d . . . . .
H12 H 1.173669 0.747398 1.002273 0.069 Uiso 1 1 calc R U . . .
C18 C 0.6698(5) 0.7967(3) 1.1722(3) 0.0649(14) Uani 1 1 d . . . . .
H18 H 0.732631 0.803144 1.243558 0.078 Uiso 1 1 calc R U . . .
C19 C 0.5362(5) 0.8350(2) 1.1299(4) 0.0650(13) Uani 1 1 d . . . . .
H19 H 0.509205 0.867902 1.171954 0.078 Uiso 1 1 calc R U . . .
C3 C 0.3383(5) 0.5169(2) 0.8160(4) 0.0664(13) Uani 1 1 d . . . . .
H3 H 0.367598 0.518609 0.891051 0.080 Uiso 1 1 calc R U . . .
C6 C 0.2519(6) 0.5113(3) 0.5892(4) 0.0846(18) Uani 1 1 d . . . . .
H6 H 0.224683 0.508791 0.514292 0.102 Uiso 1 1 calc R U . . .
O4 O 0.4444(7) 0.6168(2) 0.3944(3) 0.171(2) Uani 1 1 d . . . . .
C23 C 0.3687(10) 0.6348(3) 0.3049(4) 0.094(2) Uani 1 1 d . . . . .
C4 C 0.2103(6) 0.4780(3) 0.7565(5) 0.0879(17) Uani 1 1 d . . . . .
H4 H 0.151786 0.453219 0.791730 0.106 Uiso 1 1 calc R U . . .
C5 C 0.1695(6) 0.4761(3) 0.6450(6) 0.100(2) Uani 1 1 d . . . . .
H5 H 0.082935 0.449898 0.606568 0.120 Uiso 1 1 calc R U . . .
C22 C 0.4483(7) 0.6458(3) 0.2255(5) 0.111(2) Uani 1 1 d . . . . .
H22A H 0.560568 0.637168 0.256981 0.166 Uiso 1 1 calc R U . . .
H22B H 0.432647 0.691516 0.200899 0.166 Uiso 1 1 calc R U . . .
H22C H 0.404825 0.616051 0.165437 0.166 Uiso 1 1 calc R U . . .
C24 C 0.1931(9) 0.6474(3) 0.2720(6) 0.130(3) Uani 1 1 d . . . . .
H24A H 0.140158 0.619229 0.211520 0.196 Uiso 1 1 calc R U . . .
H24B H 0.172050 0.693664 0.251953 0.196 Uiso 1 1 calc R U . . .
H24C H 0.153908 0.637216 0.331375 0.196 Uiso 1 1 calc R U . . .

loop_
_atom_site_aniso_label
_atom_site_aniso_U_11
_atom_site_aniso_U_22
_atom_site_aniso_U_33
_atom_site_aniso_U_23
_atom_site_aniso_U_13
_atom_site_aniso_U_12
S1 0.0435(6) 0.0368(7) 0.0633(7) 0.0045(6) 0.0111(5) 0.0041(5)
N2 0.0369(18) 0.035(2) 0.0433(17) 0.0002(15) 0.0094(14) -0.0007(15)
O1 0.068(2) 0.068(3) 0.0542(17) 0.0164(16) 0.0163(15) -0.0041(18)
O2 0.0554(18) 0.050(2) 0.098(2) -0.0236(18) 0.0201(16) 0.0087(15)
O3 0.070(2) 0.057(2) 0.081(2) 0.0362(17) 0.0191(16) 0.0018(16)
C15 0.038(2) 0.035(3) 0.034(2) 0.0061(18) 0.0090(17) 0.0001(18)
C14 0.031(2) 0.045(3) 0.035(2) 0.0059(19) 0.0105(16) -0.0001(19)
N1 0.068(2) 0.078(3) 0.039(2) -0.008(2) 0.0033(18) 0.007(2)
C16 0.035(2) 0.044(3) 0.042(2) -0.0048(19) 0.0136(17) -0.0063(19)
C1 0.039(2) 0.036(3) 0.042(2) -0.0002(19) 0.0115(17) 0.0033(18)
C9 0.033(2) 0.045(3) 0.037(2) 0.0062(18) 0.0051(16) 0.0047(19)
C13 0.045(2) 0.043(3) 0.052(2) -0.008(2) 0.0162(19) -0.007(2)
C21 0.042(2) 0.043(3) 0.053(2) -0.003(2) 0.0147(18) -0.006(2)
C8 0.045(3) 0.054(3) 0.047(3) -0.003(2) 0.012(2) 0.011(2)
C2 0.036(2) 0.039(3) 0.064(3) -0.008(2) 0.011(2) -0.001(2)
C10 0.041(2) 0.056(3) 0.049(2) 0.007(2) 0.0111(18) 0.012(2)
C20 0.047(2) 0.043(3) 0.076(3) -0.003(2) 0.026(2) -0.001(2)
C17 0.043(2) 0.069(4) 0.049(2) -0.008(2) 0.013(2) 0.002(2)
C11 0.032(2) 0.083(4) 0.052(3) 0.003(2) 0.0132(19) 0.001(2)
C7 0.044(3) 0.059(3) 0.065(3) -0.019(3) 0.006(2) 0.005(2)
C12 0.043(3) 0.071(4) 0.060(3) -0.005(3) 0.018(2) -0.011(2)
C18 0.059(3) 0.080(4) 0.052(3) -0.015(3) 0.013(2) -0.010(3)
C19 0.068(3) 0.059(4) 0.077(3) -0.016(3) 0.035(3) -0.009(3)
C3 0.048(3) 0.058(4) 0.096(3) -0.024(3) 0.027(2) -0.013(2)
C6 0.059(3) 0.085(5) 0.091(4) -0.036(3) -0.005(3) 0.004(3)
O4 0.333(7) 0.105(4) 0.051(2) 0.002(2) 0.023(3) 0.041(4)
C23 0.183(7) 0.045(4) 0.054(3) -0.008(3) 0.038(4) 0.009(4)
C4 0.058(3) 0.061(4) 0.151(5) -0.033(4) 0.042(3) -0.019(3)
C5 0.055(3) 0.081(5) 0.148(6) -0.064(4) 0.008(4) -0.011(3)
C22 0.098(4) 0.120(6) 0.107(5) 0.010(4) 0.020(4) -0.001(4)
C24 0.179(7) 0.072(5) 0.192(7) -0.024(5) 0.132(6) -0.003(5)

loop_
_atom_type_symbol
_atom_type_description
_atom_type_scat_dispersion_real
_atom_type_scat_dispersion_imag
_atom_type_scat_source
C C 0.0033 0.0016 'International Tables Vol C Tables 4.2.6.8 and 6.1.1.4'
H H 0.0000 0.0000 'International Tables Vol C Tables 4.2.6.8 and 6.1.1.4'
N N 0.0061 0.0033 'International Tables Vol C Tables 4.2.6.8 and 6.1.1.4'
O O 0.0106 0.0060 'International Tables Vol C Tables 4.2.6.8 and 6.1.1.4'
S S 0.1246 0.1234 'International Tables Vol C Tables 4.2.6.8 and 6.1.1.4'

loop_
_geom_angle_atom_site_label_1
_geom_angle_atom_site_label_2
_geom_angle_atom_site_label_3
_geom_angle
_geom_angle_site_symmetry_1
_geom_angle_site_symmetry_3
_geom_angle_publ_flag
O2 S1 C1 110.27(17) . . ?
O2 S1 C9 109.70(19) . . ?
O3 S1 O2 118.9(2) . . ?
O3 S1 C1 107.44(18) . . ?
O3 S1 C9 109.14(18) . . ?
C9 S1 C1 99.68(18) . . ?
C15 N2 C1 121.3(3) . . ?
N2 C15 C14 125.0(3) . . ?
N2 C15 C16 115.9(3) . . ?
C16 C15 C14 119.0(3) . . ?
C9 C14 C15 121.2(3) . . ?
C9 C14 C13 117.0(3) . . ?
C13 C14 C15 121.7(4) . . ?
C8 N1 H1 123.8 . . ?
C8 N1 C7 112.3(4) . . ?
C7 N1 H1 123.8 . . ?
C21 C16 C15 120.4(3) . . ?
C17 C16 C15 122.0(4) . . ?
C17 C16 C21 117.6(4) . . ?
N2 C1 S1 111.8(2) . . ?
N2 C1 C8 112.9(3) . . ?
N2 C1 C2 114.8(3) . . ?
C8 C1 S1 106.9(2) . . ?
C2 C1 S1 107.4(3) . . ?
C2 C1 C8 102.3(3) . . ?
C14 C9 S1 118.3(3) . . ?
C10 C9 S1 118.8(3) . . ?
C10 C9 C14 122.9(4) . . ?
C14 C13 H13 119.6 . . ?
C12 C13 C14 120.8(4) . . ?
C12 C13 H13 119.6 . . ?
C16 C21 H21 119.4 . . ?
C20 C21 C16 121.3(4) . . ?
C20 C21 H21 119.4 . . ?
O1 C8 N1 128.0(4) . . ?
O1 C8 C1 125.9(4) . . ?
N1 C8 C1 106.1(4) . . ?
C7 C2 C1 108.5(4) . . ?
C3 C2 C1 129.8(4) . . ?
C3 C2 C7 121.7(4) . . ?
C9 C10 H10 120.8 . . ?
C9 C10 C11 118.4(4) . . ?
C11 C10 H10 120.8 . . ?
C21 C20 H20 120.0 . . ?
C19 C20 C21 120.0(4) . . ?
C19 C20 H20 120.0 . . ?
C16 C17 H17 119.6 . . ?
C18 C17 C16 120.7(4) . . ?
C18 C17 H17 119.6 . . ?
C10 C11 H11 120.0 . . ?
C12 C11 C10 120.0(4) . . ?
C12 C11 H11 120.0 . . ?
C2 C7 N1 110.2(4) . . ?
C2 C7 C6 121.2(5) . . ?
C6 C7 N1 128.6(5) . . ?
C13 C12 H12 119.6 . . ?
C11 C12 C13 120.8(4) . . ?
C11 C12 H12 119.6 . . ?
C17 C18 H18 119.7 . . ?
C19 C18 C17 120.5(4) . . ?
C19 C18 H18 119.7 . . ?
C20 C19 H19 120.1 . . ?
C18 C19 C20 119.9(4) . . ?
C18 C19 H19 120.1 . . ?
C2 C3 H3 121.2 . . ?
C2 C3 C4 117.6(5) . . ?
C4 C3 H3 121.2 . . ?
C7 C6 H6 121.5 . . ?
C5 C6 C7 117.0(5) . . ?
C5 C6 H6 121.5 . . ?
O4 C23 C22 119.8(7) . . ?
O4 C23 C24 122.7(7) . . ?
C22 C23 C24 117.5(5) . . ?
C3 C4 H4 119.9 . . ?
C5 C4 C3 120.1(5) . . ?
C5 C4 H4 119.9 . . ?
C6 C5 C4 122.4(5) . . ?
C6 C5 H5 118.8 . . ?
C4 C5 H5 118.8 . . ?
C23 C22 H22A 109.5 . . ?
C23 C22 H22B 109.5 . . ?
C23 C22 H22C 109.5 . . ?
H22A C22 H22B 109.5 . . ?
H22A C22 H22C 109.5 . . ?
H22B C22 H22C 109.5 . . ?
C23 C24 H24A 109.5 . . ?
C23 C24 H24B 109.5 . . ?
C23 C24 H24C 109.5 . . ?
H24A C24 H24B 109.5 . . ?
H24A C24 H24C 109.5 . . ?
H24B C24 H24C 109.5 . . ?

loop_
_geom_bond_atom_site_label_1
_geom_bond_atom_site_label_2
_geom_bond_distance
_geom_bond_site_symmetry_2
_geom_bond_publ_flag
S1 O2 1.435(3) . ?
S1 O3 1.430(3) . ?
S1 C1 1.820(4) . ?
S1 C9 1.750(4) . ?
N2 C15 1.294(4) . ?
N2 C1 1.447(5) . ?
O1 C8 1.208(5) . ?
C15 C14 1.488(5) . ?
C15 C16 1.477(5) . ?
C14 C9 1.389(5) . ?
C14 C13 1.389(5) . ?
N1 H1 0.8600 . ?
N1 C8 1.360(5) . ?
N1 C7 1.396(5) . ?
C16 C21 1.393(5) . ?
C16 C17 1.387(5) . ?
C1 C8 1.561(5) . ?
C1 C2 1.504(5) . ?
C9 C10 1.381(5) . ?
C13 H13 0.9300 . ?
C13 C12 1.384(5) . ?
C21 H21 0.9300 . ?
C21 C20 1.376(5) . ?
C2 C7 1.375(5) . ?
C2 C3 1.372(6) . ?
C10 H10 0.9300 . ?
C10 C11 1.390(6) . ?
C20 H20 0.9300 . ?
C20 C19 1.372(5) . ?
C17 H17 0.9300 . ?
C17 C18 1.383(6) . ?
C11 H11 0.9300 . ?
C11 C12 1.366(6) . ?
C7 C6 1.382(6) . ?
C12 H12 0.9300 . ?
C18 H18 0.9300 . ?
C18 C19 1.364(6) . ?
C19 H19 0.9300 . ?
C3 H3 0.9300 . ?
C3 C4 1.387(6) . ?
C6 H6 0.9300 . ?
C6 C5 1.368(8) . ?
O4 C23 1.203(6) . ?
C23 C22 1.433(7) . ?
C23 C24 1.490(8) . ?
C4 H4 0.9300 . ?
C4 C5 1.383(7) . ?
C5 H5 0.9300 . ?
C22 H22A 0.9600 . ?
C22 H22B 0.9600 . ?
C22 H22C 0.9600 . ?
C24 H24A 0.9600 . ?
C24 H24B 0.9600 . ?
C24 H24C 0.9600 . ?

loop_
_geom_torsion_atom_site_label_1
_geom_torsion_atom_site_label_2
_geom_torsion_atom_site_label_3
_geom_torsion_atom_site_label_4
_geom_torsion
_geom_torsion_site_symmetry_1
_geom_torsion_site_symmetry_2
_geom_torsion_site_symmetry_3
_geom_torsion_site_symmetry_4
_geom_torsion_publ_flag
S1 C1 C8 O1 -75.5(5) . . . . ?
S1 C1 C8 N1 105.5(3) . . . . ?
S1 C1 C2 C7 -107.3(3) . . . . ?
S1 C1 C2 C3 74.8(5) . . . . ?
S1 C9 C10 C11 179.5(3) . . . . ?
N2 C15 C14 C9 -21.1(5) . . . . ?
N2 C15 C14 C13 155.5(4) . . . . ?
N2 C15 C16 C21 -36.7(5) . . . . ?
N2 C15 C16 C17 140.2(4) . . . . ?
N2 C1 C8 O1 47.9(5) . . . . ?
N2 C1 C8 N1 -131.1(3) . . . . ?
N2 C1 C2 C7 127.7(4) . . . . ?
N2 C1 C2 C3 -50.2(6) . . . . ?
O2 S1 C1 N2 -166.2(3) . . . . ?
O2 S1 C1 C8 -42.1(3) . . . . ?
O2 S1 C1 C2 67.1(3) . . . . ?
O2 S1 C9 C14 148.8(3) . . . . ?
O2 S1 C9 C10 -31.1(3) . . . . ?
O3 S1 C1 N2 62.8(3) . . . . ?
O3 S1 C1 C8 -173.1(3) . . . . ?
O3 S1 C1 C2 -63.9(3) . . . . ?
O3 S1 C9 C14 -79.3(3) . . . . ?
O3 S1 C9 C10 100.7(3) . . . . ?
C15 N2 C1 S1 39.6(4) . . . . ?
C15 N2 C1 C8 -81.0(4) . . . . ?
C15 N2 C1 C2 162.2(3) . . . . ?
C15 C14 C9 S1 -2.2(4) . . . . ?
C15 C14 C9 C10 177.8(3) . . . . ?
C15 C14 C13 C12 -177.6(3) . . . . ?
C15 C16 C21 C20 177.9(4) . . . . ?
C15 C16 C17 C18 -177.3(4) . . . . ?
C14 C15 C16 C21 141.9(3) . . . . ?
C14 C15 C16 C17 -41.2(5) . . . . ?
C14 C9 C10 C11 -0.5(5) . . . . ?
C14 C13 C12 C11 0.2(6) . . . . ?
N1 C7 C6 C5 -176.1(5) . . . . ?
C16 C15 C14 C9 160.4(3) . . . . ?
C16 C15 C14 C13 -22.9(5) . . . . ?
C16 C21 C20 C19 -0.4(6) . . . . ?
C16 C17 C18 C19 -0.7(7) . . . . ?
C1 S1 C9 C14 33.1(3) . . . . ?
C1 S1 C9 C10 -146.9(3) . . . . ?
C1 N2 C15 C14 -1.2(5) . . . . ?
C1 N2 C15 C16 177.3(3) . . . . ?
C1 C2 C7 N1 -1.3(5) . . . . ?
C1 C2 C7 C6 -179.8(4) . . . . ?
C1 C2 C3 C4 178.1(4) . . . . ?
C9 S1 C1 N2 -50.9(3) . . . . ?
C9 S1 C1 C8 73.2(3) . . . . ?
C9 S1 C1 C2 -177.6(3) . . . . ?
C9 C14 C13 C12 -0.8(5) . . . . ?
C9 C10 C11 C12 -0.2(6) . . . . ?
C13 C14 C9 S1 -179.0(3) . . . . ?
C13 C14 C9 C10 1.0(5) . . . . ?
C21 C16 C17 C18 -0.3(6) . . . . ?
C21 C20 C19 C18 -0.6(7) . . . . ?
C8 N1 C7 C2 -3.9(5) . . . . ?
C8 N1 C7 C6 174.5(5) . . . . ?
C8 C1 C2 C7 5.1(4) . . . . ?
C8 C1 C2 C3 -172.9(4) . . . . ?
C2 C1 C8 O1 171.8(4) . . . . ?
C2 C1 C8 N1 -7.2(4) . . . . ?
C2 C7 C6 C5 2.1(7) . . . . ?
C2 C3 C4 C5 0.3(7) . . . . ?
C10 C11 C12 C13 0.3(6) . . . . ?
C17 C16 C21 C20 0.9(6) . . . . ?
C17 C18 C19 C20 1.1(7) . . . . ?
C7 N1 C8 O1 -172.0(4) . . . . ?
C7 N1 C8 C1 7.0(5) . . . . ?
C7 C2 C3 C4 0.4(7) . . . . ?
C7 C6 C5 C4 -1.5(9) . . . . ?
C3 C2 C7 N1 176.9(4) . . . . ?
C3 C2 C7 C6 -1.6(7) . . . . ?
C3 C4 C5 C6 0.3(9) . . . . ?
